data_4348758
loop_
_publ_author_name
'Ugale, Bharat'
'Dhankhar, Sandeep Singh'
'Nagaraja, C. M.'

_publ_section_title
;
 Construction of 3-Fold-Interpenetrated Three-Dimensional Metal-Organic
 Frameworks of Nickel(II) for Highly Efficient Capture and Conversion of
 Carbon Dioxide.
;
_journal_issue 19
_journal_name_full 'Inorganic chemistry'
_journal_page_first 9757
_journal_page_last 9766
_journal_paper_doi 10.1021/acs.inorgchem.6b01569
_journal_volume 55
_journal_year 2016
_chemical_formula_moiety 'C18 H18 N2 Ni O8.50'
_chemical_formula_sum 'C18 H18 N2 Ni O8.5'
_chemical_formula_weight 457.05
_chemical_name_common Ni-muc-bpee
_space_group_crystal_system monoclinic
_space_group_IT_number 15
_space_group_name_Hall '-C 2yc'
_space_group_name_H-M_alt 'C 1 2/c 1'
_atom_sites_solution_hydrogens mixed
_audit_creation_method SHELXL-2014
_cell_angle_alpha 90.000(5)
_cell_angle_beta 102.153(5)
_cell_angle_gamma 90.000(5)
_cell_formula_units_Z 8
_cell_length_a 37.060(5)
_cell_length_b 13.328(5)
_cell_length_c 9.373(5)
_cell_measurement_reflns_used 35251
_cell_measurement_temperature 298(2)
_cell_measurement_theta_max 28.3
_cell_measurement_theta_min 2.2
_cell_volume 4526(3)
_computing_cell_refinement 'APEX2 (Bruker, 2014); SAINT (Bruker, 2014)'
_computing_data_collection 'APEX2 (Bruker, 2014)'
_computing_data_reduction 'SAINT (Bruker, 2014);XPREP(Sheldrick,2014)'
_computing_molecular_graphics 'Ortep, Pluton, mercury, Olex2'
_computing_structure_refinement 'SHELXL-2014 (Sheldrick, 2014)'
_computing_structure_solution 'SHELXS-2014 (Sheldrick, 2014)'
_diffrn_ambient_temperature 298(2)
_diffrn_detector_area_resol_mean 10.233
_diffrn_measured_fraction_theta_full 1.000
_diffrn_measured_fraction_theta_max 0.999
_diffrn_measurement_device_type 'Bruker D8 Venture PHOTON 100 CMOS'
_diffrn_measurement_method 'phi and omega scan'
_diffrn_radiation_type MoK\a
_diffrn_radiation_wavelength 0.71073
_diffrn_reflns_av_R_equivalents 0.1236
_diffrn_reflns_av_unetI/netI 0.1192
_diffrn_reflns_Laue_measured_fraction_full 1.000
_diffrn_reflns_Laue_measured_fraction_max 0.999
_diffrn_reflns_limit_h_max 49
_diffrn_reflns_limit_h_min -46
_diffrn_reflns_limit_k_max 17
_diffrn_reflns_limit_k_min -17
_diffrn_reflns_limit_l_max 12
_diffrn_reflns_limit_l_min -11
_diffrn_reflns_number 34637
_diffrn_reflns_point_group_measured_fraction_full 1.000
_diffrn_reflns_point_group_measured_fraction_max 0.999
_diffrn_reflns_theta_full 25.242
_diffrn_reflns_theta_max 28.329
_diffrn_reflns_theta_min 2.249
_diffrn_source 'fine-focus sealed tube'
_exptl_absorpt_coefficient_mu 0.902
_exptl_absorpt_correction_T_max 0.7457
_exptl_absorpt_correction_T_min 0.6556
_exptl_absorpt_correction_type multi-scan
_exptl_absorpt_process_details SADABS-2014/2
_exptl_crystal_colour 'light green'
_exptl_crystal_density_diffrn 1.342
_exptl_crystal_density_meas 1.342
_exptl_crystal_density_method 'not measured'
_exptl_crystal_description block
_exptl_crystal_F_000 1888
_exptl_crystal_size_max 0.360
_exptl_crystal_size_mid 0.280
_exptl_crystal_size_min 0.240
_refine_diff_density_max 1.218
_refine_diff_density_min -0.582
_refine_diff_density_rms 0.125
_refine_ls_extinction_method none
_refine_ls_goodness_of_fit_ref 1.052
_refine_ls_hydrogen_treatment constr
_refine_ls_matrix_type full
_refine_ls_number_parameters 266
_refine_ls_number_reflns 5652
_refine_ls_number_restraints 0
_refine_ls_restrained_S_all 1.052
_refine_ls_R_factor_all 0.1720
_refine_ls_R_factor_gt 0.0757
_refine_ls_shift/su_max 0.000
_refine_ls_shift/su_mean 0.000
_refine_ls_structure_factor_coef Fsqd
_refine_ls_weighting_details 'w=1/[\s^2^(Fo^2^)+(0.1126P)^2^+12.2617P] where P=(Fo^2^+2Fc^2^)/3'
_refine_ls_weighting_scheme calc
_refine_ls_wR_factor_gt 0.1939
_refine_ls_wR_factor_ref 0.2349
_reflns_Friedel_coverage 0.000
_reflns_number_gt 3009
_reflns_number_total 5652
_reflns_threshold_expression 'I > 2\s(I)'
_cod_data_source_file ic6b01569_si_002.cif
_cod_data_source_block Compound2Ni
_cod_original_sg_symbol_H-M 'C 2/c'
_cod_original_formula_sum 'C18 H18 N2 Ni O8.50'
_cod_database_code 4348758
_shelx_space_group_comment
;
The symmetry employed for this shelxl refinement is uniquely defined
by the following loop, which should always be used as a source of
symmetry information in preference to the above space-group names.
They are only intended as comments.
;
_shelx_estimated_absorpt_t_min 0.737
_shelx_estimated_absorpt_t_max 0.813
_shelxl_version_number 2014-3

loop_
_space_group_symop_operation_xyz
'x, y, z'
'-x, y, -z+1/2'
'x+1/2, y+1/2, z'
'-x+1/2, y+1/2, -z+1/2'
'-x, -y, -z'
'x, -y, z-1/2'
'-x+1/2, -y+1/2, -z'
'x+1/2, -y+1/2, z-1/2'

loop_
_atom_site_label
_atom_site_type_symbol
_atom_site_fract_x
_atom_site_fract_y
_atom_site_fract_z
_atom_site_U_iso_or_equiv
_atom_site_adp_type
_atom_site_occupancy
_atom_site_site_symmetry_order
_atom_site_calc_flag
_atom_site_refinement_flags_posn
_atom_site_refinement_flags_adp
_atom_site_refinement_flags_occupancy
C1 C 0.20452(14) 0.7530(4) 1.0719(6) 0.0319(12) Uani 1 1 d . . .
H1 H 0.2154 0.7417 0.9926 0.038 Uiso 1 1 calc R U .
C2 C 0.22618(14) 0.7457(4) 1.2083(5) 0.0300(11) Uani 1 1 d . . .
H2 H 0.2511 0.7298 1.2205 0.036 Uiso 1 1 calc R U .
C3 C 0.21067(15) 0.7623(4) 1.3291(6) 0.0341(12) Uani 1 1 d . . .
C4 C 0.17352(15) 0.7852(5) 1.3022(6) 0.0454(14) Uani 1 1 d . . .
H4 H 0.1619 0.7960 1.3797 0.055 Uiso 1 1 calc R U .
C5 C 0.15384(14) 0.7921(4) 1.1620(6) 0.0413(14) Uani 1 1 d . . .
H5 H 0.1290 0.8093 1.1470 0.050 Uiso 1 1 calc R U .
C6 C 0.23200(15) 0.7568(4) 1.4812(6) 0.0381(13) Uani 1 1 d . . .
H6 H 0.2191 0.7633 1.5557 0.046 Uiso 1 1 calc R U .
C7 C 0.06254(16) 0.7226(5) 0.8802(8) 0.0545(17) Uani 1 1 d . . .
H7 H 0.0564 0.7880 0.8499 0.065 Uiso 1 1 calc R U .
C8 C 0.10400(18) 0.5975(5) 0.9293(10) 0.079(3) Uani 1 1 d . . .
H8 H 0.1279 0.5740 0.9347 0.094 Uiso 1 1 calc R U .
C9 C 0.0787(2) 0.5321(6) 0.9650(12) 0.098(3) Uani 1 1 d . . .
H9 H 0.0857 0.4670 0.9936 0.118 Uiso 1 1 calc R U .
C10 C 0.03551(17) 0.6612(6) 0.9156(9) 0.069(2) Uani 1 1 d . . .
H10 H 0.0118 0.6861 0.9107 0.083 Uiso 1 1 calc R U .
C11 C 0.04379(19) 0.5621(6) 0.9586(9) 0.072(2) Uani 1 1 d . . .
C12 C 0.01683(19) 0.4912(7) 1.0011(11) 0.090(3) Uani 1 1 d . . .
H12 H 0.0256 0.4279 1.0324 0.108 Uiso 1 1 calc R U .
C13 C 0.16524(14) 0.6215(4) 0.6627(6) 0.0359(13) Uani 1 1 d . . .
C14 C 0.19656(16) 0.5547(4) 0.6486(7) 0.0428(14) Uani 1 1 d . . .
H14 H 0.1952 0.5196 0.5619 0.051 Uiso 1 1 calc R U .
C15 C 0.22611(14) 0.5430(4) 0.7535(7) 0.0376(13) Uani 1 1 d . . .
H15 H 0.2258 0.5728 0.8430 0.045 Uiso 1 1 calc R U .
C16 C 0.24113(15) 0.9881(4) 0.7586(7) 0.0386(13) Uani 1 1 d . . .
H16 H 0.2416 0.9525 0.8442 0.046 Uiso 1 1 calc R U .
C17 C 0.21076(15) 0.9849(4) 0.6574(6) 0.0387(13) Uani 1 1 d . . .
H17 H 0.2103 1.0193 0.5708 0.046 Uiso 1 1 calc R U .
C18 C 0.17681(14) 0.9292(4) 0.6726(6) 0.0341(12) Uani 1 1 d . . .
N1 N 0.16833(11) 0.7756(3) 1.0451(5) 0.0320(10) Uani 1 1 d . . .
N2 N 0.09680(12) 0.6913(4) 0.8880(5) 0.0412(12) Uani 1 1 d . . .
O1 O 0.16649(10) 0.6625(3) 0.7841(4) 0.0395(9) Uani 1 1 d . . .
O2 O 0.14053(12) 0.6365(3) 0.5512(5) 0.0594(12) Uani 1 1 d . . .
O1W O 0.10570(10) 0.7943(3) 0.6229(4) 0.0405(9) Uani 1 1 d . . .
H1WA H 0.1134 0.8426 0.5780 0.061 Uiso 1 1 d R U .
H1WB H 0.1074 0.7398 0.5777 0.061 Uiso 1 1 d R U .
O3 O 0.17920(10) 0.8715(3) 0.7798(4) 0.0416(10) Uani 1 1 d . . .
O2W O 0.11298(10) 0.9171(3) 0.8896(5) 0.0433(10) Uani 1 1 d . . .
H2WA H 0.1010 0.9443 0.8120 0.065 Uiso 1 1 d R U .
H2WB H 0.0983 0.9031 0.9455 0.065 Uiso 1 1 d R U .
O4 O 0.14800(11) 0.9435(3) 0.5750(5) 0.0507(11) Uani 1 1 d . . .
O3W O 0.0000 0.940(3) -0.2500 0.52(2) Uiso 1 2 d S . P
O4W O -0.03105(19) 0.8277(10) -0.0149(14) 0.232(6) Uani 1 1 d G . .
O5W O 0.07283(19) 0.9576(7) 0.1630(10) 0.155(3) Uani 1 1 d G . .
Ni1 Ni 0.13787(2) 0.78353(5) 0.83441(7) 0.0285(2) Uani 1 1 d . . .

loop_
_atom_site_aniso_label
_atom_site_aniso_U_11
_atom_site_aniso_U_22
_atom_site_aniso_U_33
_atom_site_aniso_U_23
_atom_site_aniso_U_13
_atom_site_aniso_U_12
C1 0.029(3) 0.037(3) 0.032(3) 0.000(2) 0.011(2) -0.001(2)
C2 0.031(3) 0.031(3) 0.026(3) 0.002(2) 0.003(2) 0.001(2)
C3 0.039(3) 0.031(3) 0.032(3) 0.002(2) 0.006(2) -0.001(2)
C4 0.036(3) 0.071(4) 0.030(3) 0.000(3) 0.011(2) 0.004(3)
C5 0.025(3) 0.069(4) 0.031(3) 0.003(3) 0.008(2) 0.003(3)
C6 0.045(3) 0.041(3) 0.028(3) 0.004(2) 0.007(3) 0.001(2)
C7 0.033(3) 0.057(4) 0.074(5) 0.016(3) 0.013(3) -0.004(3)
C8 0.040(4) 0.058(4) 0.143(8) 0.043(5) 0.029(4) 0.000(3)
C9 0.049(4) 0.066(5) 0.184(10) 0.055(6) 0.035(5) 0.003(4)
C10 0.027(3) 0.092(6) 0.088(6) 0.009(5) 0.013(3) -0.006(3)
C11 0.054(4) 0.060(5) 0.104(7) 0.023(4) 0.020(4) -0.017(4)
C12 0.052(4) 0.088(6) 0.133(8) 0.036(5) 0.026(5) -0.005(4)
C13 0.033(3) 0.035(3) 0.037(3) -0.007(2) 0.002(3) -0.002(2)
C14 0.046(3) 0.037(3) 0.047(4) -0.013(3) 0.011(3) 0.001(3)
C15 0.038(3) 0.032(3) 0.047(4) -0.002(2) 0.019(3) -0.001(2)
C16 0.040(3) 0.028(3) 0.052(4) 0.004(2) 0.021(3) 0.001(2)
C17 0.044(3) 0.032(3) 0.045(4) 0.008(2) 0.020(3) -0.001(2)
C18 0.035(3) 0.035(3) 0.033(3) 0.003(2) 0.008(2) -0.003(2)
N1 0.029(2) 0.036(2) 0.031(2) 0.0038(19) 0.0062(18) -0.0009(18)
N2 0.030(3) 0.046(3) 0.048(3) 0.008(2) 0.010(2) -0.008(2)
O1 0.036(2) 0.045(2) 0.037(2) -0.0032(18) 0.0063(16) 0.0086(17)
O2 0.054(3) 0.064(3) 0.053(3) -0.017(2) -0.005(2) 0.011(2)
O1W 0.038(2) 0.042(2) 0.038(2) 0.0052(17) 0.0018(17) -0.0049(17)
O3 0.034(2) 0.050(2) 0.040(2) 0.0154(19) 0.0061(17) -0.0095(17)
O2W 0.036(2) 0.043(2) 0.050(3) -0.0016(19) 0.0068(18) 0.0034(17)
O4 0.049(2) 0.049(3) 0.050(3) 0.018(2) 0.000(2) -0.0096(19)
O4W 0.105(7) 0.318(15) 0.250(13) -0.050(12) -0.015(8) 0.028(9)
O5W 0.130(6) 0.154(7) 0.166(8) -0.034(6) 0.000(6) -0.013(5)
Ni1 0.0229(4) 0.0316(4) 0.0305(4) 0.0029(3) 0.0044(3) -0.0020(3)

loop_
_atom_type_symbol
_atom_type_description
_atom_type_scat_dispersion_real
_atom_type_scat_dispersion_imag
_atom_type_scat_source
C C 0.0033 0.0016 'International Tables Vol C Tables 4.2.6.8 and 6.1.1.4'
H H 0.0000 0.0000 'International Tables Vol C Tables 4.2.6.8 and 6.1.1.4'
N N 0.0061 0.0033 'International Tables Vol C Tables 4.2.6.8 and 6.1.1.4'
O O 0.0106 0.0060 'International Tables Vol C Tables 4.2.6.8 and 6.1.1.4'
Ni Ni 0.3393 1.1124 'International Tables Vol C Tables 4.2.6.8 and 6.1.1.4'

loop_
_geom_angle_atom_site_label_1
_geom_angle_atom_site_label_2
_geom_angle_atom_site_label_3
_geom_angle
_geom_angle_site_symmetry_1
_geom_angle_site_symmetry_3
N1 C1 C2 123.9(5) . .
C1 C2 C3 119.3(5) . .
C4 C3 C2 117.0(5) . .
C4 C3 C6 119.8(5) . .
C2 C3 C6 123.2(5) . .
C5 C4 C3 120.0(5) . .
N1 C5 C4 123.6(5) . .
C6 C6 C3 124.7(7) 7_568 .
N2 C7 C10 122.2(6) . .
N2 C8 C9 124.5(6) . .
C11 C9 C8 120.2(7) . .
C7 C10 C11 120.1(6) . .
C9 C11 C10 116.4(6) . .
C9 C11 C12 119.6(7) . .
C10 C11 C12 123.9(7) . .
C12 C12 C11 126.4(11) 5_567 .
O2 C13 O1 124.7(5) . .
O2 C13 C14 117.9(5) . .
O1 C13 C14 117.4(5) . .
C15 C14 C13 123.0(5) . .
C14 C15 C16 125.6(6) . 4_546
C17 C16 C15 124.7(5) . 4_556
C16 C17 C18 124.0(5) . .
O3 C18 O4 125.3(5) . .
O3 C18 C17 117.6(5) . .
O4 C18 C17 117.1(5) . .
C5 N1 C1 116.1(4) . .
C5 N1 Ni1 122.9(3) . .
C1 N1 Ni1 120.9(4) . .
C8 N2 C7 116.6(5) . .
C8 N2 Ni1 120.9(4) . .
C7 N2 Ni1 122.5(4) . .
C13 O1 Ni1 129.2(3) . .
C18 O3 Ni1 127.8(3) . .
O1 Ni1 N1 88.52(16) . .
O1 Ni1 O3 86.74(16) . .
N1 Ni1 O3 88.93(16) . .
O1 Ni1 O1W 93.19(15) . .
N1 Ni1 O1W 178.18(16) . .
O3 Ni1 O1W 91.76(15) . .
O1 Ni1 N2 91.76(18) . .
N1 Ni1 N2 91.09(18) . .
O3 Ni1 N2 178.50(17) . .
O1W Ni1 N2 88.26(17) . .
O1 Ni1 O2W 174.49(14) . .
N1 Ni1 O2W 89.31(16) . .
O3 Ni1 O2W 88.15(15) . .
O1W Ni1 O2W 89.03(15) . .
N2 Ni1 O2W 93.35(17) . .

loop_
_geom_bond_atom_site_label_1
_geom_bond_atom_site_label_2
_geom_bond_distance
_geom_bond_site_symmetry_2
C1 N1 1.346(6) .
C1 C2 1.362(7) .
C2 C3 1.391(7) .
C3 C4 1.381(8) .
C3 C6 1.479(7) .
C4 C5 1.365(8) .
C5 N1 1.336(7) .
C6 C6 1.318(11) 7_568
C7 N2 1.324(7) .
C7 C10 1.387(9) .
C8 N2 1.320(8) .
C8 C9 1.372(9) .
C9 C11 1.342(10) .
C10 C11 1.396(10) .
C11 C12 1.489(10) .
C12 C12 1.265(14) 5_567
C13 O2 1.252(6) .
C13 O1 1.255(6) .
C13 C14 1.491(7) .
C14 C15 1.318(8) .
C15 C16 1.442(7) 4_546
C16 C17 1.311(8) .
C16 C15 1.442(7) 4_556
C17 C18 1.493(7) .
C18 O3 1.254(6) .
C18 O4 1.265(6) .
N1 Ni1 2.061(4) .
N2 Ni1 2.098(4) .
O1 Ni1 2.039(4) .
O1W Ni1 2.092(4) .
O3 Ni1 2.076(3) .
O2W Ni1 2.118(4) .
